data_4501971
loop_
_publ_author_name
'Thu\'ery, Pierre'
'Masci, Bernardo'

_publ_section_title
;
 Two- and Three-Dimensional Assemblies Formed by Alkali Metal
 (Li+&#x2212;Cs+) and Ba2+Ions with
 Bicyclo[2.2.2]oct-7-ene-2,3,5,6-tetracarboxylic Acid
;
_journal_issue 9
_journal_name_full 'Crystal Growth &amp; Design'
_journal_page_first 4109
_journal_paper_doi 10.1021/cg100785r
_journal_volume 10
_journal_year 2010
_chemical_absolute_configuration unk
_chemical_formula_sum 'C12 H18 Li4 O13'
_chemical_formula_weight 398.02
_space_group_IT_number 4
_symmetry_cell_setting monoclinic
_symmetry_space_group_name_Hall 'P 2yb'
_symmetry_space_group_name_H-M 'P 1 21 1'
_atom_sites_solution_hydrogens geom
_atom_sites_solution_primary direct
_atom_sites_solution_secondary difmap
_audit_creation_method SHELXL-97
_cell_angle_alpha 90.00
_cell_angle_beta 104.419(3)
_cell_angle_gamma 90.00
_cell_formula_units_Z 4
_cell_length_a 9.4778(3)
_cell_length_b 17.6920(8)
_cell_length_c 9.9538(4)
_cell_measurement_reflns_used 47143
_cell_measurement_temperature 150(2)
_cell_measurement_theta_max 25.68
_cell_measurement_theta_min 3.20
_cell_volume 1616.49(11)
_computing_cell_refinement 'HKL2000 (Otwinowski & Minor, 1997)'
_computing_data_collection 'COLLECT (Nonius, 1998)'
_computing_data_reduction 'HKL2000 (Otwinowski & Minor, 1997)'
_computing_molecular_graphics 'SHELXTL (Sheldrick, 2008)'
_computing_publication_material 'SHELXTL (Sheldrick, 2008); PLATON (Spek, 2003)'
_computing_structure_refinement 'SHELXL-97 (Sheldrick, 2008)'
_computing_structure_solution 'SHELXS-97 (Sheldrick, 2008)'
_diffrn_ambient_temperature 150(2)
_diffrn_measured_fraction_theta_full 0.995
_diffrn_measured_fraction_theta_max 0.995
_diffrn_measurement_device_type 'Nonius Kappa-CCD area-detector diffractometer'
_diffrn_measurement_method 'two \f and four \w scans with 2\% steps (389 frames)'
_diffrn_radiation_monochromator graphite
_diffrn_radiation_source 'fine-focus sealed tube'
_diffrn_radiation_type MoK\a
_diffrn_radiation_wavelength 0.71073
_diffrn_reflns_av_R_equivalents 0.0214
_diffrn_reflns_av_sigmaI/netI 0.0195
_diffrn_reflns_limit_h_max 11
_diffrn_reflns_limit_h_min 0
_diffrn_reflns_limit_k_max 21
_diffrn_reflns_limit_k_min 0
_diffrn_reflns_limit_l_max 11
_diffrn_reflns_limit_l_min -12
_diffrn_reflns_number 47143
_diffrn_reflns_theta_full 25.68
_diffrn_reflns_theta_max 25.68
_diffrn_reflns_theta_min 3.20
_diffrn_standards_decay_% 0
_diffrn_standards_interval_time 0
_diffrn_standards_number 0
_exptl_absorpt_coefficient_mu 0.144
_exptl_absorpt_correction_type none
_exptl_crystal_colour colourless
_exptl_crystal_density_diffrn 1.635
_exptl_crystal_density_method 'not measured'
_exptl_crystal_description platelet
_exptl_crystal_F_000 824
_exptl_crystal_size_max 0.24
_exptl_crystal_size_mid 0.22
_exptl_crystal_size_min 0.07
_refine_diff_density_max 0.534
_refine_diff_density_min -0.406
_refine_diff_density_rms 0.049
_refine_ls_abs_structure_details 'Flack H D (1983), Acta Cryst. A39, 876-881'
_refine_ls_extinction_method none
_refine_ls_goodness_of_fit_ref 1.023
_refine_ls_hydrogen_treatment constr
_refine_ls_matrix_type full
_refine_ls_number_parameters 523
_refine_ls_number_reflns 3167
_refine_ls_number_restraints 7
_refine_ls_restrained_S_all 1.074
_refine_ls_R_factor_all 0.0387
_refine_ls_R_factor_gt 0.0367
_refine_ls_shift/su_max 0.000
_refine_ls_shift/su_mean 0.000
_refine_ls_structure_factor_coef Fsqd
_refine_ls_weighting_details 'calc w=1/[\s^2^(Fo^2^)+(0.0491P)^2^+1.2492P] where P=(Fo^2^+2Fc^2^)/3'
_refine_ls_weighting_scheme calc
_refine_ls_wR_factor_gt 0.0918
_refine_ls_wR_factor_ref 0.0933
_reflns_number_gt 3043
_reflns_number_total 3167
_reflns_threshold_expression >2sigma(I)
_cod_data_source_file cg100785r_si_002.cif
_cod_data_source_block 3
_cod_original_sg_symbol_H-M 'P 21'
_cod_database_code 4501971

loop_
_symmetry_equiv_pos_as_xyz
'x, y, z'
'-x, y+1/2, -z'

loop_
_atom_site_label
_atom_site_type_symbol
_atom_site_fract_x
_atom_site_fract_y
_atom_site_fract_z
_atom_site_U_iso_or_equiv
_atom_site_adp_type
_atom_site_occupancy
_atom_site_symmetry_multiplicity
_atom_site_calc_flag
_atom_site_refinement_flags
Li1 Li 0.2197(8) 0.2591(5) 0.0509(8) 0.0435(18) Uani 1 1 d .
Li2 Li 0.1292(7) 0.1381(4) 0.1930(6) 0.0275(14) Uani 1 1 d .
Li3 Li 0.0271(6) 0.4073(4) 0.4464(6) 0.0226(12) Uani 1 1 d .
Li4 Li 0.0272(6) 0.4802(4) -0.0478(6) 0.0219(12) Uani 1 1 d .
Li5 Li 0.8622(8) 0.4593(6) 0.6558(8) 0.046(2) Uani 1 1 d .
Li6 Li 0.8668(6) 0.4832(3) 0.1707(6) 0.0195(11) Uani 1 1 d .
Li7 Li 0.8987(7) 0.1925(4) 0.6441(7) 0.0271(13) Uani 1 1 d .
Li8 Li 0.8653(6) 0.2425(4) 0.2962(7) 0.0232(13) Uani 1 1 d .
O1 O 0.1539(3) 0.24723(16) 0.2287(3) 0.0258(6) Uani 1 1 d .
O2 O 0.0495(2) 0.30030(15) 0.3813(2) 0.0203(5) Uani 1 1 d .
O3 O 0.0650(3) 0.46250(15) 0.2850(3) 0.0213(5) Uani 1 1 d .
O4 O 0.1649(3) 0.44027(19) 0.1089(3) 0.0294(6) Uani 1 1 d .
O5 O 0.8365(2) 0.42624(15) 0.4701(2) 0.0208(5) Uani 1 1 d .
O6 O 0.7295(3) 0.42633(15) 0.2446(2) 0.0216(5) Uani 1 1 d .
O7 O 0.7554(3) 0.26066(16) 0.4248(3) 0.0254(6) Uani 1 1 d .
O8 O 0.7537(3) 0.2694(2) 0.6446(3) 0.0411(8) Uani 1 1 d .
O9 O 0.2607(3) 0.13834(15) 0.0734(3) 0.0233(6) Uani 1 1 d .
O10 O 0.2067(3) 0.08890(14) -0.1392(2) 0.0202(5) Uani 1 1 d .
O11 O 0.1638(2) -0.03830(15) 0.0246(2) 0.0212(5) Uani 1 1 d .
O12 O 0.2805(3) -0.05632(17) 0.2455(2) 0.0253(6) Uani 1 1 d .
O13 O 0.8297(3) -0.06264(16) 0.3882(2) 0.0228(5) Uani 1 1 d .
O14 O 0.9473(2) -0.06152(17) 0.2209(3) 0.0263(6) Uani 1 1 d .
O15 O 0.8562(3) 0.13286(15) 0.2645(3) 0.0231(5) Uani 1 1 d .
O16 O 0.9426(3) 0.08974(15) 0.0909(3) 0.0226(5) Uani 1 1 d .
O17 O 0.3083(3) 0.27613(18) -0.1106(3) 0.0368(7) Uani 1 1 d .
H17A H 0.2486 0.2661 -0.1910 0.044 Uiso 1 1 d R
H17B H 0.3974 0.2806 -0.1317 0.044 Uiso 1 1 d R
O18 O 0.0163(4) 0.29928(17) -0.0533(3) 0.0406(7) Uani 1 1 d .
H18A H 0.0526 0.3363 -0.1041 0.049 Uiso 1 1 d R
H18B H 0.0101 0.2564 -0.0997 0.049 Uiso 1 1 d R
O19 O 0.1623(6) 0.0785(2) 0.3630(4) 0.0787(14) Uani 1 1 d U
H19A H 0.1704 0.0889 0.4444 0.094 Uiso 1 1 d R
H19B H 0.2538 0.0804 0.3472 0.094 Uiso 1 1 d R
O20 O 0.8304(3) 0.09841(16) 0.5503(3) 0.0318(6) Uani 1 1 d .
H20A H 0.8578 0.0473 0.5846 0.038 Uiso 1 1 d R
H20B H 0.8196 0.0882 0.4606 0.038 Uiso 1 1 d R
O21 O 1.0971(3) 0.22918(16) 0.6372(3) 0.0273(6) Uani 1 1 d .
H21A H 1.0777 0.2565 0.5653 0.033 Uiso 1 1 d R
H21B H 1.1603 0.1971 0.6179 0.033 Uiso 1 1 d R
O22 O 0.9516(3) 0.15794(15) 0.8368(3) 0.0237(5) Uani 1 1 d .
H22A H 1.0393 0.1355 0.8476 0.028 Uiso 1 1 d R
H22B H 0.9154 0.1368 0.8976 0.028 Uiso 1 1 d R
O23 O 0.7970(3) 0.29491(16) 0.1104(3) 0.0300(6) Uani 1 1 d .
H23A H 0.7647 0.3348 0.1395 0.036 Uiso 1 1 d R
H23B H 0.8731 0.3109 0.0723 0.036 Uiso 1 1 d R
O24 O 0.6017(3) 0.25827(19) 0.8500(3) 0.0405(7) Uani 1 1 d .
H24A H 0.6554 0.2715 0.7809 0.049 Uiso 1 1 d R
H24B H 0.6563 0.2776 0.9229 0.049 Uiso 1 1 d R
O25 O 0.3000(3) 0.11496(17) -0.3741(3) 0.0319(6) Uani 1 1 d .
H25A H 0.2784 0.1003 -0.3009 0.038 Uiso 1 1 d R
H25B H 0.3965 0.1249 -0.3487 0.038 Uiso 1 1 d R
O26 O 0.5946(3) 0.1159(2) -0.2934(4) 0.0493(8) Uani 1 1 d .
H26A H 0.6610 0.1078 -0.3458 0.059 Uiso 1 1 d R
H26B H 0.6299 0.1583 -0.2374 0.059 Uiso 1 1 d R
C1 C 0.2972(4) 0.33292(19) 0.3978(4) 0.0169(7) Uani 1 1 d .
H1 H 0.2984 0.3387 0.4960 0.020 Uiso 1 1 calc R
C2 C 0.3089(4) 0.4146(2) 0.3389(3) 0.0171(7) Uani 1 1 d .
H2 H 0.3247 0.4495 0.4178 0.021 Uiso 1 1 calc R
C3 C 0.4463(3) 0.4191(2) 0.2812(3) 0.0170(7) Uani 1 1 d .
H3 H 0.4496 0.4672 0.2334 0.020 Uiso 1 1 calc R
C4 C 0.5799(4) 0.4108(2) 0.4064(3) 0.0165(7) Uani 1 1 d .
H4 H 0.5730 0.4515 0.4712 0.020 Uiso 1 1 calc R
C5 C 0.5661(3) 0.3350(2) 0.4828(3) 0.0170(7) Uani 1 1 d .
H5 H 0.5408 0.3475 0.5698 0.020 Uiso 1 1 calc R
C6 C 0.4375(3) 0.28870(19) 0.3919(3) 0.0166(7) Uani 1 1 d .
H6 H 0.4354 0.2375 0.4288 0.020 Uiso 1 1 calc R
C7 C 0.1573(4) 0.2902(2) 0.3289(3) 0.0178(7) Uani 1 1 d .
C8 C 0.1707(4) 0.4403(2) 0.2348(4) 0.0181(7) Uani 1 1 d .
C9 C 0.7252(4) 0.42118(19) 0.3688(3) 0.0169(7) Uani 1 1 d .
C10 C 0.7034(4) 0.2861(2) 0.5184(4) 0.0205(7) Uani 1 1 d .
C11 C 0.4479(4) 0.2863(2) 0.2438(3) 0.0195(7) Uani 1 1 d .
H11 H 0.4535 0.2413 0.1970 0.023 Uiso 1 1 calc R
C12 C 0.4485(3) 0.3536(2) 0.1855(4) 0.0187(7) Uani 1 1 d .
H12 H 0.4501 0.3598 0.0931 0.022 Uiso 1 1 calc R
C13 C 0.4331(3) 0.0523(2) 0.0145(4) 0.0177(7) Uani 1 1 d .
H13 H 0.4565 0.0425 -0.0744 0.021 Uiso 1 1 calc R
C14 C 0.4232(3) -0.0269(2) 0.0843(3) 0.0178(7) Uani 1 1 d .
H14 H 0.4317 -0.0656 0.0163 0.021 Uiso 1 1 calc R
C15 C 0.5564(3) -0.0364(2) 0.2100(4) 0.0183(7) Uani 1 1 d .
H15 H 0.5532 -0.0854 0.2549 0.022 Uiso 1 1 calc R
C16 C 0.6947(3) -0.0296(2) 0.1565(3) 0.0167(7) Uani 1 1 d .
H16 H 0.6838 -0.0654 0.0795 0.020 Uiso 1 1 calc R
C17 C 0.7018(3) 0.0521(2) 0.0939(4) 0.0172(7) Uani 1 1 d .
H17 H 0.6949 0.0457 -0.0054 0.021 Uiso 1 1 calc R
C18 C 0.5644(3) 0.0961(2) 0.1068(3) 0.0180(7) Uani 1 1 d .
H18 H 0.5670 0.1480 0.0734 0.022 Uiso 1 1 calc R
C19 C 0.2913(3) 0.0966(2) -0.0169(3) 0.0170(7) Uani 1 1 d .
C20 C 0.2800(4) -0.04100(19) 0.1228(3) 0.0183(7) Uani 1 1 d .
C21 C 0.8328(4) -0.0526(2) 0.2656(4) 0.0187(7) Uani 1 1 d .
C22 C 0.8423(4) 0.0951(2) 0.1554(4) 0.0180(7) Uani 1 1 d .
C23 C 0.5566(4) 0.0957(2) 0.2562(3) 0.0190(7) Uani 1 1 d .
H23 H 0.5544 0.1398 0.3067 0.023 Uiso 1 1 calc R
C24 C 0.5531(3) 0.0271(2) 0.3095(4) 0.0195(7) Uani 1 1 d .
H24 H 0.5490 0.0190 0.4008 0.023 Uiso 1 1 calc R

loop_
_atom_site_aniso_label
_atom_site_aniso_U_11
_atom_site_aniso_U_22
_atom_site_aniso_U_33
_atom_site_aniso_U_23
_atom_site_aniso_U_13
_atom_site_aniso_U_12
Li1 0.041(4) 0.056(5) 0.037(4) -0.004(4) 0.015(3) -0.009(4)
Li2 0.030(3) 0.031(4) 0.022(3) -0.002(3) 0.006(3) -0.003(3)
Li3 0.020(3) 0.027(3) 0.021(3) -0.002(3) 0.006(2) 0.003(3)
Li4 0.017(3) 0.027(3) 0.022(3) -0.003(2) 0.005(2) 0.000(2)
Li5 0.035(4) 0.070(6) 0.033(4) -0.002(4) 0.007(3) 0.007(4)
Li6 0.020(3) 0.017(3) 0.022(3) 0.000(2) 0.006(2) -0.001(2)
Li7 0.023(3) 0.028(3) 0.028(3) 0.002(3) 0.004(2) 0.004(2)
Li8 0.021(3) 0.020(3) 0.028(3) -0.002(2) 0.005(2) -0.002(2)
O1 0.0246(13) 0.0282(15) 0.0271(14) -0.0099(11) 0.0110(11) -0.0060(11)
O2 0.0165(11) 0.0245(13) 0.0221(12) -0.0027(10) 0.0089(9) -0.0018(10)
O3 0.0167(11) 0.0252(13) 0.0223(12) -0.0001(10) 0.0057(9) 0.0024(10)
O4 0.0201(12) 0.0495(18) 0.0187(13) 0.0042(12) 0.0051(10) 0.0062(13)
O5 0.0170(11) 0.0262(14) 0.0179(12) -0.0032(10) 0.0020(9) -0.0010(11)
O6 0.0200(11) 0.0263(13) 0.0191(12) 0.0015(10) 0.0058(9) -0.0017(11)
O7 0.0229(12) 0.0280(14) 0.0272(13) -0.0016(11) 0.0097(10) 0.0056(11)
O8 0.0378(16) 0.061(2) 0.0232(14) 0.0059(14) 0.0044(12) 0.0301(16)
O9 0.0189(12) 0.0276(14) 0.0236(13) -0.0045(11) 0.0055(10) 0.0001(11)
O10 0.0185(11) 0.0213(12) 0.0191(11) -0.0003(10) 0.0017(9) 0.0009(10)
O11 0.0127(11) 0.0299(14) 0.0207(12) 0.0007(11) 0.0036(9) -0.0020(11)
O12 0.0172(11) 0.0377(15) 0.0212(13) 0.0052(11) 0.0053(9) -0.0011(11)
O13 0.0190(11) 0.0291(14) 0.0201(13) 0.0036(11) 0.0048(9) 0.0007(11)
O14 0.0147(11) 0.0425(16) 0.0221(13) 0.0071(12) 0.0053(9) 0.0032(11)
O15 0.0200(12) 0.0238(14) 0.0248(13) -0.0062(11) 0.0041(10) -0.0028(11)
O16 0.0184(12) 0.0243(13) 0.0257(12) -0.0010(11) 0.0068(10) -0.0035(10)
O17 0.0461(16) 0.0396(16) 0.0240(13) -0.0037(12) 0.0074(12) -0.0152(14)
O18 0.066(2) 0.0268(15) 0.0348(16) -0.0041(12) 0.0227(14) -0.0072(14)
O19 0.142(4) 0.040(2) 0.0352(18) -0.0005(16) -0.013(2) 0.005(2)
O20 0.0410(15) 0.0266(14) 0.0250(13) -0.0022(11) 0.0028(11) 0.0000(12)
O21 0.0261(13) 0.0305(14) 0.0251(13) 0.0050(11) 0.0061(10) 0.0020(11)
O22 0.0192(12) 0.0276(14) 0.0253(13) 0.0043(10) 0.0070(10) 0.0035(10)
O23 0.0353(14) 0.0260(14) 0.0271(14) -0.0010(11) 0.0046(11) 0.0027(11)
O24 0.0392(16) 0.0504(19) 0.0312(15) -0.0018(14) 0.0076(12) -0.0049(15)
O25 0.0266(13) 0.0411(16) 0.0283(14) 0.0017(12) 0.0076(11) 0.0010(12)
O26 0.0335(16) 0.0457(19) 0.069(2) -0.0054(17) 0.0140(15) -0.0065(14)
C1 0.0182(17) 0.0167(17) 0.0161(16) 0.0004(13) 0.0050(13) 0.0014(14)
C2 0.0173(16) 0.0151(16) 0.0185(16) 0.0009(13) 0.0037(13) -0.0019(14)
C3 0.0151(15) 0.0169(17) 0.0192(16) 0.0026(14) 0.0048(12) -0.0019(13)
C4 0.0171(16) 0.0159(16) 0.0169(16) -0.0001(13) 0.0051(13) -0.0007(13)
C5 0.0158(16) 0.0182(17) 0.0160(16) 0.0019(13) 0.0021(12) 0.0000(14)
C6 0.0146(15) 0.0155(16) 0.0204(17) 0.0014(14) 0.0055(12) 0.0017(14)
C7 0.0191(16) 0.0174(16) 0.0162(16) 0.0038(14) 0.0028(12) -0.0017(13)
C8 0.0190(16) 0.0151(16) 0.0206(17) 0.0024(13) 0.0060(13) 0.0009(14)
C9 0.0172(16) 0.0146(16) 0.0190(17) 0.0004(13) 0.0046(13) 0.0018(14)
C10 0.0181(16) 0.0174(17) 0.0250(18) -0.0006(15) 0.0038(14) -0.0004(14)
C11 0.0187(16) 0.0220(18) 0.0183(17) -0.0044(14) 0.0056(13) -0.0012(14)
C12 0.0163(16) 0.0233(18) 0.0161(16) -0.0020(14) 0.0032(13) 0.0001(14)
C13 0.0143(15) 0.0213(17) 0.0174(16) -0.0003(14) 0.0036(12) 0.0006(14)
C14 0.0148(15) 0.0191(17) 0.0189(16) -0.0016(14) 0.0033(13) 0.0023(13)
C15 0.0160(15) 0.0195(18) 0.0199(16) 0.0007(14) 0.0052(13) 0.0001(14)
C16 0.0139(15) 0.0183(17) 0.0174(16) -0.0005(14) 0.0030(12) -0.0002(13)
C17 0.0159(15) 0.0189(17) 0.0172(16) -0.0001(14) 0.0050(12) -0.0016(14)
C18 0.0157(15) 0.0184(17) 0.0196(16) -0.0003(14) 0.0038(12) -0.0023(14)
C19 0.0142(15) 0.0198(17) 0.0177(16) 0.0013(14) 0.0049(12) -0.0032(14)
C20 0.0187(16) 0.0174(18) 0.0188(17) -0.0009(14) 0.0048(13) 0.0001(14)
C21 0.0138(15) 0.0205(17) 0.0215(18) -0.0004(14) 0.0040(13) -0.0035(13)
C22 0.0182(16) 0.0142(16) 0.0212(17) 0.0024(14) 0.0040(13) 0.0024(14)
C23 0.0151(15) 0.0225(18) 0.0190(17) -0.0023(14) 0.0037(13) 0.0025(14)
C24 0.0144(16) 0.0251(19) 0.0188(17) 0.0009(14) 0.0040(13) -0.0008(14)

loop_
_atom_type_symbol
_atom_type_description
_atom_type_scat_dispersion_real
_atom_type_scat_dispersion_imag
_atom_type_scat_source
C C 0.0033 0.0016 'International Tables Vol C Tables 4.2.6.8 and 6.1.1.4'
H H 0.0000 0.0000 'International Tables Vol C Tables 4.2.6.8 and 6.1.1.4'
Li Li -0.0003 0.0001 'International Tables Vol C Tables 4.2.6.8 and 6.1.1.4'
O O 0.0106 0.0060 'International Tables Vol C Tables 4.2.6.8 and 6.1.1.4'

loop_
_geom_angle_atom_site_label_1
_geom_angle_atom_site_label_2
_geom_angle_atom_site_label_3
_geom_angle
_geom_angle_site_symmetry_1
_geom_angle_site_symmetry_3
O17 Li1 O1 172.8(4) . .
O17 Li1 O18 94.0(3) . .
O1 Li1 O18 91.3(3) . .
O17 Li1 O9 97.5(4) . .
O1 Li1 O9 83.9(3) . .
O18 Li1 O9 120.6(4) . .
O9 Li2 O19 123.3(4) . .
O9 Li2 O1 92.5(3) . .
O19 Li2 O1 112.8(3) . .
O9 Li2 O16 108.3(3) . 1_455
O19 Li2 O16 98.1(3) . 1_455
O1 Li2 O16 124.2(4) . 1_455
O5 Li3 O13 109.4(3) 1_455 2_656
O5 Li3 O3 112.4(3) 1_455 .
O13 Li3 O3 108.9(3) 2_656 .
O5 Li3 O2 112.4(3) 1_455 .
O13 Li3 O2 115.0(3) 2_656 .
O3 Li3 O2 98.4(3) . .
O4 Li4 O11 108.4(3) . 2
O4 Li4 O14 112.0(3) . 2_655
O11 Li4 O14 111.9(3) 2 2_655
O4 Li4 O16 115.2(3) . 2_655
O11 Li4 O16 112.3(3) 2 2_655
O14 Li4 O16 96.9(3) 2_655 2_655
O12 Li5 O5 122.0(4) 2_656 .
O12 Li5 O14 108.6(4) 2_656 2_756
O5 Li5 O14 115.5(4) . 2_756
O12 Li5 O19 96.6(4) 2_656 2_656
O5 Li5 O19 103.6(4) . 2_656
O14 Li5 O19 107.9(4) 2_756 2_656
O6 Li6 O11 109.6(3) . 2_655
O6 Li6 O3 108.6(3) . 1_655
O11 Li6 O3 115.3(3) 2_655 1_655
O6 Li6 O10 107.8(3) . 2_655
O11 Li6 O10 93.9(3) 2_655 2_655
O3 Li6 O10 120.7(3) 1_655 2_655
O8 Li7 O20 116.9(3) . .
O8 Li7 O22 103.1(3) . .
O20 Li7 O22 100.2(3) . .
O8 Li7 O21 116.4(3) . .
O20 Li7 O21 117.7(3) . .
O22 Li7 O21 97.0(3) . .
O8 Li7 O7 56.35(18) . .
O20 Li7 O7 87.2(2) . .
O22 Li7 O7 158.9(3) . .
O21 Li7 O7 96.9(3) . .
O7 Li8 O15 105.7(3) . .
O7 Li8 O2 101.4(3) . 1_655
O15 Li8 O2 124.5(3) . 1_655
O7 Li8 O23 116.2(3) . .
O15 Li8 O23 108.3(3) . .
O2 Li8 O23 101.4(3) 1_655 .
C7 O1 Li2 136.1(3) . .
C7 O1 Li1 133.0(3) . .
Li2 O1 Li1 89.6(3) . .
C7 O2 Li8 117.2(3) . 1_455
C7 O2 Li3 114.9(3) . .
Li8 O2 Li3 117.3(3) 1_455 .
C8 O3 Li6 123.6(3) . 1_455
C8 O3 Li3 118.6(3) . .
Li6 O3 Li3 102.7(3) 1_455 .
C8 O4 Li4 132.5(3) . .
C9 O5 Li5 132.6(3) . .
C9 O5 Li3 121.0(3) . 1_655
Li5 O5 Li3 106.2(3) . 1_655
C9 O6 Li6 127.3(3) . .
C10 O7 Li8 165.8(3) . .
C10 O7 Li7 75.9(2) . .
Li8 O7 Li7 103.6(3) . .
C10 O8 Li7 104.7(3) . .
C19 O9 Li2 138.0(3) . .
C19 O9 Li1 125.0(3) . .
Li2 O9 Li1 86.5(3) . .
C19 O10 Li6 111.0(3) . 2_645
C20 O11 Li4 125.2(3) . 2_545
C20 O11 Li6 131.5(3) . 2_645
Li4 O11 Li6 100.3(3) 2_545 2_645
C20 O12 Li5 130.6(3) . 2_646
C21 O13 Li3 134.0(3) . 2_646
C21 O14 Li4 124.4(3) . 2_645
C21 O14 Li5 119.4(3) . 2_746
Li4 O14 Li5 100.7(3) 2_645 2_746
C22 O15 Li8 131.1(3) . .
C22 O16 Li2 112.8(3) . 1_655
C22 O16 Li4 109.9(3) . 2_645
Li2 O16 Li4 111.3(3) 1_655 2_645
Li1 O17 H17A 113.3 . .
Li1 O17 H17B 141.5 . .
H17A O17 H17B 103.2 . .
Li1 O18 H18A 95.1 . .
Li1 O18 H18B 84.2 . .
H18A O18 H18B 107.6 . .
Li2 O19 Li5 118.0(3) . 2_646
Li2 O19 H19A 134.0 . .
Li5 O19 H19A 107.0 2_646 .
Li2 O19 H19B 77.6 . .
Li5 O19 H19B 96.3 2_646 .
H19A O19 H19B 107.6 . .
Li7 O20 H20A 126.6 . .
Li7 O20 H20B 126.7 . .
H20A O20 H20B 96.7 . .
Li7 O21 H21A 101.9 . .
Li7 O21 H21B 119.5 . .
H21A O21 H21B 101.5 . .
Li7 O22 H22A 105.0 . .
Li7 O22 H22B 141.5 . .
H22A O22 H22B 104.1 . .
Li8 O23 H23A 97.4 . .
Li8 O23 H23B 113.9 . .
H23A O23 H23B 105.5 . .
H24A O24 H24B 101.0 . .
H25A O25 H25B 105.3 . .
H26A O26 H26B 105.4 . .
C7 C1 C6 112.8(3) . .
C7 C1 C2 114.8(3) . .
C6 C1 C2 107.9(3) . .
C7 C1 H1 107.0 . .
C6 C1 H1 107.0 . .
C2 C1 H1 107.0 . .
C8 C2 C3 113.0(3) . .
C8 C2 C1 113.5(3) . .
C3 C2 C1 109.2(3) . .
C8 C2 H2 106.9 . .
C3 C2 H2 106.9 . .
C1 C2 H2 106.9 . .
C12 C3 C4 107.4(3) . .
C12 C3 C2 110.0(3) . .
C4 C3 C2 106.9(3) . .
C12 C3 H3 110.8 . .
C4 C3 H3 110.8 . .
C2 C3 H3 110.8 . .
C9 C4 C3 113.5(3) . .
C9 C4 C5 114.4(3) . .
C3 C4 C5 108.8(3) . .
C9 C4 H4 106.5 . .
C3 C4 H4 106.5 . .
C5 C4 H4 106.5 . .
C10 C5 C6 109.6(3) . .
C10 C5 C4 115.4(3) . .
C6 C5 C4 108.5(3) . .
C10 C5 H5 107.7 . .
C6 C5 H5 107.7 . .
C4 C5 H5 107.7 . .
C11 C6 C1 108.5(3) . .
C11 C6 C5 110.6(3) . .
C1 C6 C5 105.4(3) . .
C11 C6 H6 110.7 . .
C1 C6 H6 110.7 . .
C5 C6 H6 110.7 . .
O1 C7 O2 123.4(3) . .
O1 C7 C1 120.4(3) . .
O2 C7 C1 116.2(3) . .
O4 C8 O3 123.4(3) . .
O4 C8 C2 120.1(3) . .
O3 C8 C2 116.6(3) . .
O6 C9 O5 123.7(3) . .
O6 C9 C4 120.4(3) . .
O5 C9 C4 115.9(3) . .
O7 C10 O8 122.7(3) . .
O7 C10 C5 120.3(3) . .
O8 C10 C5 116.9(3) . .
C12 C11 C6 114.4(3) . .
C12 C11 H11 122.8 . .
C6 C11 H11 122.8 . .
C11 C12 C3 114.4(3) . .
C11 C12 H12 122.8 . .
C3 C12 H12 122.8 . .
C19 C13 C18 113.6(3) . .
C19 C13 C14 113.7(3) . .
C18 C13 C14 108.0(3) . .
C19 C13 H13 107.0 . .
C18 C13 H13 107.0 . .
C14 C13 H13 107.0 . .
C20 C14 C15 112.2(3) . .
C20 C14 C13 114.3(3) . .
C15 C14 C13 109.0(3) . .
C20 C14 H14 107.0 . .
C15 C14 H14 107.0 . .
C13 C14 H14 107.0 . .
C24 C15 C16 109.2(3) . .
C24 C15 C14 107.8(3) . .
C16 C15 C14 107.8(3) . .
C24 C15 H15 110.6 . .
C16 C15 H15 110.6 . .
C14 C15 H15 110.6 . .
C21 C16 C15 112.7(3) . .
C21 C16 C17 114.1(3) . .
C15 C16 C17 109.4(3) . .
C21 C16 H16 106.7 . .
C15 C16 H16 106.7 . .
C17 C16 H16 106.7 . .
C22 C17 C18 112.6(3) . .
C22 C17 C16 114.6(3) . .
C18 C17 C16 107.9(3) . .
C22 C17 H17 107.1 . .
C18 C17 H17 107.1 . .
C16 C17 H17 107.1 . .
C23 C18 C17 109.2(3) . .
C23 C18 C13 110.6(3) . .
C17 C18 C13 105.4(3) . .
C23 C18 H18 110.5 . .
C17 C18 H18 110.5 . .
C13 C18 H18 110.5 . .
O9 C19 O10 122.7(3) . .
O9 C19 C13 120.5(3) . .
O10 C19 C13 116.8(3) . .
O12 C20 O11 123.3(3) . .
O12 C20 C14 119.7(3) . .
O11 C20 C14 117.0(3) . .
O13 C21 O14 123.6(3) . .
O13 C21 C16 120.6(3) . .
O14 C21 C16 115.8(3) . .
O15 C22 O16 123.0(3) . .
O15 C22 C17 120.5(3) . .
O16 C22 C17 116.5(3) . .
C24 C23 C18 114.2(3) . .
C24 C23 H23 122.9 . .
C18 C23 H23 122.9 . .
C23 C24 C15 114.4(3) . .
C23 C24 H24 122.8 . .
C15 C24 H24 122.8 . .

loop_
_geom_bond_atom_site_label_1
_geom_bond_atom_site_label_2
_geom_bond_distance
_geom_bond_site_symmetry_2
Li1 O17 2.013(8) .
Li1 O1 2.028(8) .
Li1 O18 2.074(9) .
Li1 O9 2.173(10) .
Li1 C11 2.555(8) .
Li2 O9 1.925(7) .
Li2 O19 1.952(8) .
Li2 O1 1.967(8) .
Li2 O16 1.999(7) 1_455
Li3 O5 1.908(6) 1_455
Li3 O13 1.930(6) 2_656
Li3 O3 1.988(7) .
Li3 O2 2.029(7) .
Li4 O4 1.903(7) .
Li4 O11 1.908(6) 2
Li4 O14 1.944(6) 2_655
Li4 O16 2.021(7) 2_655
Li5 O12 1.879(8) 2_656
Li5 O5 1.896(8) .
Li5 O14 1.949(8) 2_756
Li5 O19 2.125(11) 2_656
Li6 O6 1.929(6) .
Li6 O11 1.931(6) 2_655
Li6 O3 1.973(6) 1_655
Li6 O10 1.993(6) 2_655
Li7 O8 1.935(7) .
Li7 O20 1.939(7) .
Li7 O22 1.956(7) .
Li7 O21 2.007(7) .
Li7 O7 2.567(7) .
Li8 O7 1.867(7) .
Li8 O15 1.964(7) .
Li8 O2 2.019(6) 1_655
Li8 O23 2.026(7) .
O1 C7 1.248(4) .
O2 C7 1.270(4) .
O2 Li8 2.019(6) 1_455
O3 C8 1.287(4) .
O3 Li6 1.973(6) 1_455
O4 C8 1.240(4) .
O5 C9 1.268(4) .
O5 Li3 1.909(6) 1_655
O6 C9 1.251(4) .
O7 C10 1.242(4) .
O8 C10 1.262(4) .
O9 C19 1.253(4) .
O10 C19 1.287(4) .
O10 Li6 1.994(6) 2_645
O11 C20 1.279(4) .
O11 Li4 1.908(6) 2_545
O11 Li6 1.931(6) 2_645
O12 C20 1.250(4) .
O12 Li5 1.879(8) 2_646
O13 C21 1.241(4) .
O13 Li3 1.930(6) 2_646
O14 C21 1.280(4) .
O14 Li4 1.944(6) 2_645
O14 Li5 1.949(8) 2_746
O15 C22 1.253(4) .
O16 C22 1.276(4) .
O16 Li2 1.999(7) 1_655
O16 Li4 2.021(7) 2_645
O17 H17A 0.8759 .
O17 H17B 0.9227 .
O18 H18A 0.9432 .
O18 H18B 0.8817 .
O19 Li5 2.125(11) 2_646
O19 H19A 0.8149 .
O19 H19B 0.9205 .
O20 H20A 0.9784 .
O20 H20B 0.8915 .
O21 H21A 0.8447 .
O21 H21B 0.8808 .
O22 H22A 0.9035 .
O22 H22B 0.8529 .
O23 H23A 0.8482 .
O23 H23B 0.9376 .
O24 H24A 0.9806 .
O24 H24B 0.8516 .
O25 H25A 0.8455 .
O25 H25B 0.9031 .
O26 H26A 0.9235 .
O26 H26B 0.9441 .
C1 C7 1.532(5) .
C1 C6 1.556(4) .
C1 C2 1.574(5) .
C1 H1 0.9800 .
C2 C8 1.524(5) .
C2 C3 1.551(4) .
C2 H2 0.9800 .
C3 C12 1.503(5) .
C3 C4 1.547(5) .
C3 H3 0.9800 .
C4 C9 1.525(4) .
C4 C5 1.563(5) .
C4 H4 0.9800 .
C5 C10 1.529(5) .
C5 C6 1.557(5) .
C5 H5 0.9800 .
C6 C11 1.502(4) .
C6 H6 0.9800 .
C11 C12 1.326(5) .
C11 H11 0.9300 .
C12 H12 0.9300 .
C13 C19 1.520(4) .
C13 C18 1.557(5) .
C13 C14 1.578(5) .
C13 H13 0.9800 .
C14 C20 1.520(4) .
C14 C15 1.549(4) .
C14 H14 0.9800 .
C15 C24 1.503(5) .
C15 C16 1.537(4) .
C15 H15 0.9800 .
C16 C21 1.533(4) .
C16 C17 1.582(5) .
C16 H16 0.9800 .
C17 C22 1.524(5) .
C17 C18 1.550(5) .
C17 H17 0.9800 .
C18 C23 1.508(5) .
C18 H18 0.9800 .
C23 C24 1.330(5) .
C23 H23 0.9300 .
C24 H24 0.9300 .

loop_
_geom_hbond_atom_site_label_D
_geom_hbond_atom_site_label_H
_geom_hbond_atom_site_label_A
_geom_hbond_distance_DH
_geom_hbond_distance_HA
_geom_hbond_distance_DA
_geom_hbond_angle_DHA
_geom_hbond_site_symmetry_A
O17 H17A O21 0.88 2.05 2.915(4) 170.9 1_454
O17 H17B O24 0.92 2.03 2.921(4) 162.1 1_554
O18 H18A O14 0.94 2.15 3.042(4) 157.4 2_655
O18 H18B O22 0.88 1.89 2.737(4) 160.7 1_454
O19 H19A O25 0.81 1.97 2.695(5) 147.9 1_556
O20 H20A O3 0.98 2.00 2.940(4) 160.5 2_646
O20 H20B O15 0.89 2.21 2.979(4) 143.9 .
O21 H21A O2 0.84 1.95 2.775(4) 167.3 1_655
O21 H21B O25 0.88 1.95 2.811(4) 164.1 1_656
O22 H22A O10 0.90 1.76 2.666(3) 177.0 1_656
O22 H22B O16 0.85 2.05 2.823(4) 149.8 1_556
O23 H23A O6 0.85 2.00 2.833(4) 166.7 .
O23 H23B O18 0.94 2.07 2.944(4) 154.0 1_655
O24 H24A O8 0.98 1.83 2.786(4) 164.9 .
O24 H24B O23 0.85 2.03 2.859(4) 165.0 1_556
O25 H25A O10 0.85 1.91 2.737(4) 166.8 .
O25 H25B O26 0.90 1.83 2.706(4) 163.8 .
O26 H26A O20 0.92 2.12 3.040(4) 173.1 1_554
O26 H26B O24 0.94 2.02 2.887(5) 152.2 1_554
